data_2216708
loop_
_publ_author_name
'Soleimannejad, Janet'
'Aghabozorg, Hossein'
'Nakhjavan, Bahar'
'Attar Gharamaleki, Jafar'
'Ramezanipour, Farshid'

_publ_section_title
;
 Tris(1,10-phenanthrolinium)
 tris(pyridine-2,6-dicarboxylato)yttriate(III) dimethyl sulfoxide
 solvate pentahydrate
;
_journal_coeditor_code OM2178
_journal_issue 12
_journal_name_full 'Acta Crystallographica Section E'
_journal_page_first m3170
_journal_page_last m3171
_journal_paper_doi 10.1107/S1600536807060047
_journal_volume 63
_journal_year 2007
_chemical_formula_iupac '(C12 H9 N2)3 [Y (C7 H3 N O4)3], C2 H6 O S, 5H2 O'
_chemical_formula_moiety 'C21 H9 N3 O12 Y, 3(C12 H9 N2), C2 H6 S O, 5(H2 O)'
_chemical_formula_sum 'C59 H52 N9 O18 S Y'
_chemical_formula_weight 1296.08
_chemical_name_systematic
;
Tris(1,10-phenanthrolinium) tris(pyridine-2,6-dicarboxylato)yttriumate
dimethyl sulfoxide pentahydrate
;
_space_group_IT_number 1
_symmetry_cell_setting triclinic
_symmetry_space_group_name_Hall 'P 1'
_symmetry_space_group_name_H-M 'P 1'
_atom_sites_solution_hydrogens geom
_atom_sites_solution_primary direct
_atom_sites_solution_secondary difmap
_audit_creation_method SHELXL-97
_cell_angle_alpha 70.599(2)
_cell_angle_beta 81.174(2)
_cell_angle_gamma 63.298(2)
_cell_formula_units_Z 1
_cell_length_a 10.4185(14)
_cell_length_b 10.9689(14)
_cell_length_c 14.3844(19)
_cell_measurement_reflns_used 5015
_cell_measurement_temperature 150(2)
_cell_measurement_theta_max 26.94
_cell_measurement_theta_min 2.18
_cell_volume 1385.1(3)
_computing_cell_refinement 'SAINT (Bruker, 1998)'
_computing_data_collection 'SMART (Bruker, 1998)'
_computing_data_reduction 'SAINT (Bruker, 1998)'
_computing_molecular_graphics 'SHELXTL (Bruker, 2005)'
_computing_publication_material 'SHELXL97 (Sheldrick, 1997)'
_computing_structure_refinement 'SHELXL97 (Sheldrick, 1997)'
_computing_structure_solution 'SHELXS97 (Sheldrick, 1997)'
_diffrn_ambient_temperature 150(2)
_diffrn_detector_area_resol_mean 8.3
_diffrn_measured_fraction_theta_full 0.998
_diffrn_measured_fraction_theta_max 0.963
_diffrn_measurement_device_type 'Bruker SMART 1000'
_diffrn_measurement_method \w
_diffrn_radiation_monochromator graphite
_diffrn_radiation_source 'fine-focus sealed tube'
_diffrn_radiation_type MoK\a
_diffrn_radiation_wavelength 0.71073
_diffrn_reflns_av_R_equivalents 0.0445
_diffrn_reflns_av_sigmaI/netI 0.1086
_diffrn_reflns_limit_h_max 13
_diffrn_reflns_limit_h_min -13
_diffrn_reflns_limit_k_max 14
_diffrn_reflns_limit_k_min -14
_diffrn_reflns_limit_l_max 18
_diffrn_reflns_limit_l_min -18
_diffrn_reflns_number 15984
_diffrn_reflns_theta_full 25.00
_diffrn_reflns_theta_max 27.59
_diffrn_reflns_theta_min 1.50
_diffrn_standards_decay_% 0
_diffrn_standards_number 0
_exptl_absorpt_coefficient_mu 1.177
_exptl_absorpt_correction_T_max 0.825
_exptl_absorpt_correction_T_min 0.719
_exptl_absorpt_correction_type multi-scan
_exptl_absorpt_process_details '(SADABS; Sheldrick, 2003)'
_exptl_crystal_colour colourless
_exptl_crystal_density_diffrn 1.554
_exptl_crystal_density_method 'not measured'
_exptl_crystal_description block
_exptl_crystal_F_000 668
_exptl_crystal_size_max 0.30
_exptl_crystal_size_mid 0.20
_exptl_crystal_size_min 0.17
_refine_diff_density_max 0.699
_refine_diff_density_min -0.847
_refine_ls_abs_structure_details 'Flack (1983), 5621 Friedel pairs'
_refine_ls_abs_structure_Flack -0.004(4)
_refine_ls_extinction_method none
_refine_ls_goodness_of_fit_ref 1.001
_refine_ls_hydrogen_treatment constr
_refine_ls_matrix_type full
_refine_ls_number_parameters 795
_refine_ls_number_reflns 11832
_refine_ls_number_restraints 3
_refine_ls_restrained_S_all 1.001
_refine_ls_R_factor_all 0.0848
_refine_ls_R_factor_gt 0.0544
_refine_ls_shift/su_max 0.000
_refine_ls_shift/su_mean 0.000
_refine_ls_structure_factor_coef Fsqd
_refine_ls_weighting_details 'calc w=1/[\s^2^(Fo^2^)+(0.0623P)^2^] where P=(Fo^2^+2Fc^2^)/3'
_refine_ls_weighting_scheme calc
_refine_ls_wR_factor_gt 0.1142
_refine_ls_wR_factor_ref 0.1309
_reflns_number_gt 8989
_reflns_number_total 11832
_reflns_threshold_expression I>2\s(I)
_cod_data_source_file om2178.cif
_cod_data_source_block I
_cod_database_code 2216708
_cod_database_fobs_code 2216708

loop_
_symmetry_equiv_pos_as_xyz
'x, y, z'

loop_
_atom_site_type_symbol
_atom_site_label
_atom_site_fract_x
_atom_site_fract_y
_atom_site_fract_z
_atom_site_U_iso_or_equiv
_atom_site_adp_type
_atom_site_calc_flag
_atom_site_refinement_flags
_atom_site_occupancy
Y Y1 -0.11333(4) 1.34289(4) 0.10288(3) 0.01762(11) Uani d . 1
S S1 0.57322(16) 0.90591(15) 0.26814(10) 0.0275(3) Uani d . 1
C C1 0.1728(5) 1.2743(5) -0.0431(4) 0.0211(11) Uani d . 1
C C2 0.2177(5) 1.3214(5) 0.0298(3) 0.0201(10) Uani d . 1
C C3 0.3466(5) 1.3313(5) 0.0244(3) 0.0233(11) Uani d . 1
H H3 0.4166 1.3018 -0.0239 0.028 Uiso calc R 1
C C4 0.3713(6) 1.3855(6) 0.0914(4) 0.0285(13) Uani d . 1
H H4 0.4582 1.3950 0.0883 0.034 Uiso calc R 1
C C5 0.2700(6) 1.4250(6) 0.1616(4) 0.0267(11) Uani d . 1
H H5 0.2849 1.4628 0.2075 0.032 Uiso calc R 1
C C6 0.1447(5) 1.4084(5) 0.1641(3) 0.0191(10) Uani d . 1
C C7 0.0253(6) 1.4468(5) 0.2388(4) 0.0210(12) Uani d . 1
C C8 -0.4004(6) 1.3917(6) 0.2435(4) 0.0210(12) Uani d . 1
C C9 -0.4383(5) 1.5452(5) 0.1780(3) 0.0200(10) Uani d . 1
C C10 -0.5669(6) 1.6627(6) 0.1831(4) 0.0257(11) Uani d . 1
H H10 -0.6392 1.6518 0.2296 0.031 Uiso calc R 1
C C11 -0.5869(5) 1.7963(6) 0.1186(4) 0.0258(12) Uani d . 1
H H11 -0.6740 1.8780 0.1198 0.031 Uiso calc R 1
C C12 -0.4786(6) 1.8093(5) 0.0525(3) 0.0253(11) Uani d . 1
H H12 -0.4895 1.9003 0.0092 0.030 Uiso calc R 1
C C13 -0.3546(5) 1.6882(5) 0.0505(3) 0.0208(10) Uani d . 1
C C14 -0.2305(5) 1.6851(5) -0.0200(3) 0.0171(10) Uani d . 1
C C15 0.0479(5) 1.0031(5) 0.2240(4) 0.0191(11) Uani d . 1
C C16 -0.0399(5) 0.9977(5) 0.1514(3) 0.0197(10) Uani d . 1
C C17 -0.0407(5) 0.8733(5) 0.1476(4) 0.0249(11) Uani d . 1
H H17 0.0158 0.7833 0.1920 0.030 Uiso calc R 1
C C18 -0.1265(6) 0.8829(6) 0.0769(4) 0.0315(13) Uani d . 1
H H18 -0.1305 0.7997 0.0735 0.038 Uiso calc R 1
C C19 -0.2050(6) 1.0148(5) 0.0123(4) 0.0239(11) Uani d . 1
H H19 -0.2605 1.0233 -0.0381 0.029 Uiso calc R 1
C C20 -0.2014(5) 1.1354(5) 0.0223(3) 0.0182(10) Uani d . 1
C C21 -0.2849(5) 1.2869(5) -0.0419(4) 0.0195(11) Uani d . 1
C C22 -0.0197(6) 1.6003(6) -0.2235(4) 0.0274(12) Uani d . 1
H H22 0.0015 1.5435 -0.1568 0.033 Uiso calc R 1
C C23 0.0303(6) 1.5373(6) -0.2976(4) 0.0300(12) Uani d . 1
H H23 0.0865 1.4369 -0.2820 0.036 Uiso calc R 1
C C24 0.0000(6) 1.6179(6) -0.3936(4) 0.0271(11) Uani d . 1
H H24 0.0349 1.5734 -0.4445 0.033 Uiso calc R 1
C C25 -0.0831(5) 1.7670(6) -0.4174(4) 0.0240(11) Uani d . 1
C C26 -0.1224(5) 1.8588(6) -0.5159(4) 0.0250(11) Uani d . 1
H H26 -0.0943 1.8187 -0.5691 0.030 Uiso calc R 1
C C27 -0.1994(6) 2.0022(6) -0.5345(4) 0.0274(12) Uani d . 1
H H27 -0.2254 2.0611 -0.6003 0.033 Uiso calc R 1
C C28 -0.2424(5) 2.0666(5) -0.4547(4) 0.0218(10) Uani d . 1
C C29 -0.3192(6) 2.2141(6) -0.4711(4) 0.0277(12) Uani d . 1
H H29 -0.3473 2.2770 -0.5358 0.033 Uiso calc R 1
C C30 -0.3530(6) 2.2658(6) -0.3917(4) 0.0290(12) Uani d . 1
H H30 -0.4074 2.3652 -0.4003 0.035 Uiso calc R 1
C C31 -0.3064(6) 2.1705(6) -0.2977(4) 0.0260(11) Uani d . 1
H H31 -0.3282 2.2087 -0.2439 0.031 Uiso calc R 1
C C32 -0.2051(5) 1.9802(6) -0.3578(3) 0.0215(11) Uani d . 1
C C33 -0.1271(5) 1.8279(5) -0.3387(3) 0.0210(10) Uani d . 1
C C34 0.6437(6) 0.6252(6) 0.5886(4) 0.0276(12) Uani d . 1
H H34 0.6778 0.5757 0.5404 0.033 Uiso calc R 1
C C35 0.6634(6) 0.5496(6) 0.6878(4) 0.0294(12) Uani d . 1
H H35 0.7084 0.4481 0.7080 0.035 Uiso calc R 1
C C36 0.6179(6) 0.6217(6) 0.7562(4) 0.0268(11) Uani d . 1
H H36 0.6337 0.5698 0.8242 0.032 Uiso calc R 1
C C37 0.5478(5) 0.7724(5) 0.7274(4) 0.0238(11) Uani d . 1
C C38 0.4972(6) 0.8541(6) 0.7952(4) 0.0269(11) Uani d . 1
H H38 0.5084 0.8062 0.8639 0.032 Uiso calc R 1
C C39 0.4333(6) 0.9990(6) 0.7635(4) 0.0275(12) Uani d . 1
H H39 0.4031 1.0514 0.8098 0.033 Uiso calc R 1
C C40 0.4112(5) 1.0732(6) 0.6606(4) 0.0235(11) Uani d . 1
C C41 0.3423(6) 1.2238(6) 0.6245(4) 0.0298(12) Uani d . 1
H H41 0.3114 1.2796 0.6688 0.036 Uiso calc R 1
C C42 0.3207(6) 1.2879(6) 0.5268(4) 0.0322(13) Uani d . 1
H H42 0.2775 1.3893 0.5014 0.039 Uiso calc R 1
C C43 0.3627(5) 1.2033(6) 0.4629(4) 0.0280(12) Uani d . 1
H H43 0.3421 1.2502 0.3947 0.034 Uiso calc R 1
C C44 0.4522(5) 0.9982(6) 0.5910(4) 0.0198(11) Uani d . 1
C C45 0.5276(5) 0.8437(6) 0.6255(3) 0.0231(11) Uani d . 1
C C46 0.2254(6) 0.7322(6) 0.8653(4) 0.0370(14) Uani d . 1
H H46 0.2690 0.6307 0.8882 0.044 Uiso calc R 1
C C47 0.1944(7) 0.8066(7) 0.9344(4) 0.0343(15) Uani d . 1
H H47 0.2178 0.7564 1.0019 0.041 Uiso calc R 1
C C48 0.1301(6) 0.9523(6) 0.9030(4) 0.0316(13) Uani d . 1
H H48 0.1078 1.0047 0.9488 0.038 Uiso calc R 1
C C49 0.0967(5) 1.0254(6) 0.8022(4) 0.0255(11) Uani d . 1
C C50 0.0286(5) 1.1781(6) 0.7624(4) 0.0255(11) Uani d . 1
H H50 0.0019 1.2362 0.8048 0.031 Uiso calc R 1
C C51 0.0026(5) 1.2391(6) 0.6651(4) 0.0260(11) Uani d . 1
H H51 -0.0429 1.3405 0.6402 0.031 Uiso calc R 1
C C52 0.0411(5) 1.1570(6) 0.5982(4) 0.0253(11) Uani d . 1
C C53 0.0167(6) 1.2180(6) 0.4955(4) 0.0287(12) Uani d . 1
H H53 -0.0267 1.3189 0.4675 0.034 Uiso calc R 1
C C54 0.0557(6) 1.1312(6) 0.4368(4) 0.0270(12) Uani d . 1
H H54 0.0347 1.1715 0.3684 0.032 Uiso calc R 1
C C55 0.1259(6) 0.9844(6) 0.4771(4) 0.0262(11) Uani d . 1
H H55 0.1571 0.9246 0.4356 0.031 Uiso calc R 1
C C56 0.1094(5) 1.0079(5) 0.6353(3) 0.0205(10) Uani d . 1
C C57 0.1364(5) 0.9385(5) 0.7395(3) 0.0235(11) Uani d . 1
C C58 0.6083(6) 1.0556(6) 0.2559(4) 0.0354(13) Uani d . 1
H H58A 0.5611 1.0964 0.3099 0.053 Uiso calc R 1
H H58B 0.5708 1.1281 0.1928 0.053 Uiso calc R 1
H H58C 0.7122 1.0245 0.2584 0.053 Uiso calc R 1
C C59 0.3837(6) 0.9890(8) 0.2812(5) 0.0442(16) Uani d . 1
H H59A 0.3456 0.9176 0.2952 0.066 Uiso calc R 1
H H59B 0.3416 1.0644 0.2200 0.066 Uiso calc R 1
H H59C 0.3591 1.0308 0.3357 0.066 Uiso calc R 1
O O1 0.0544(4) 1.2653(4) -0.0241(2) 0.0232(7) Uani d . 1
O O2 0.2516(4) 1.2526(4) -0.1156(3) 0.0313(9) Uani d . 1
O O3 0.0386(4) 1.4951(5) 0.3015(3) 0.0365(10) Uani d . 1
O O4 -0.0820(4) 1.4254(3) 0.2307(2) 0.0224(7) Uani d . 1
O O5 -0.2825(4) 1.2997(4) 0.2228(2) 0.0237(8) Uani d . 1
O O6 -0.4872(4) 1.3728(4) 0.3087(2) 0.0279(8) Uani d . 1
O O7 -0.2408(4) 1.7992(3) -0.0822(2) 0.0246(8) Uani d . 1
O O8 -0.1265(4) 1.5639(4) -0.0103(2) 0.0236(7) Uani d . 1
O O9 0.0411(3) 1.1243(3) 0.2129(2) 0.0203(7) Uani d . 1
O O10 0.1179(4) 0.8896(4) 0.2879(2) 0.0265(8) Uani d . 1
O O11 -0.3584(4) 1.3055(4) -0.1099(2) 0.0259(8) Uani d . 1
O O12 -0.2730(4) 1.3829(3) -0.0188(2) 0.0237(7) Uani d . 1
O O13 0.6314(4) 0.8034(4) 0.3684(3) 0.0361(9) Uani d . 1
O O14 1.1684(4) 0.6103(4) 0.3790(3) 0.0316(9) Uani d . 1
H H14A 1.1241 0.7112 0.3509 0.038 Uiso d R 1
H H14B 1.1132 0.5811 0.3518 0.038 Uiso d R 1
O O15 0.3899(4) 1.4263(4) -0.2256(3) 0.0348(9) Uani d . 1
H H15A 0.4473 1.4139 -0.1748 0.042 Uiso d R 1
H H15B 0.3575 1.3589 -0.1823 0.042 Uiso d R 1
O O16 0.3079(5) 0.6530(4) 0.6028(3) 0.0427(11) Uani d . 1
H H16A 0.3558 0.6304 0.5450 0.051 Uiso d R 1
H H16B 0.3491 0.5671 0.6552 0.051 Uiso d R 1
O O17 0.4315(4) 1.5831(4) 0.4392(3) 0.0385(10) Uani d . 1
H H17A 0.3441 1.5920 0.4192 0.046 Uiso d R 1
H H17B 0.5123 1.5408 0.4010 0.046 Uiso d R 1
O O18 0.7177(4) 0.5189(4) 0.3788(3) 0.0319(9) Uani d . 1
H H18A 0.6773 0.6181 0.3723 0.038 Uiso d R 1
H H18B 0.7830 0.4854 0.3294 0.038 Uiso d R 1
N N1 0.1196(4) 1.3584(4) 0.0993(3) 0.0173(8) Uani d . 1
N N2 -0.3370(4) 1.5585(4) 0.1120(3) 0.0195(8) Uani d . 1
N N3 -0.1199(4) 1.1258(4) 0.0899(3) 0.0173(8) Uani d . 1
N N4 -0.0982(4) 1.7415(4) -0.2452(3) 0.0210(9) Uani d . 1
H H4A -0.1184 1.7820 -0.1927 0.025 Uiso d R 1
N N5 -0.2338(4) 2.0302(4) -0.2794(3) 0.0230(9) Uani d . 1
N N6 0.5770(4) 0.7673(4) 0.5610(3) 0.0223(9) Uani d . 1
H H6A 0.5711 0.8177 0.4927 0.027 Uiso d R 1
N N7 0.4295(4) 1.0614(4) 0.4924(3) 0.0240(9) Uani d . 1
N N8 0.1977(5) 0.7944(5) 0.7706(3) 0.0279(10) Uani d . 1
N N9 0.1502(4) 0.9265(5) 0.5734(3) 0.0235(9) Uani d . 1
H H9 0.2104 0.8272 0.5973 0.028 Uiso d R 1

loop_
_atom_site_aniso_label
_atom_site_aniso_U_11
_atom_site_aniso_U_22
_atom_site_aniso_U_33
_atom_site_aniso_U_12
_atom_site_aniso_U_13
_atom_site_aniso_U_23
Y1 0.0206(2) 0.0181(2) 0.0154(2) -0.0093(2) -0.00083(17) -0.00465(17)
S1 0.0338(8) 0.0343(8) 0.0200(7) -0.0186(7) 0.0039(6) -0.0110(6)
C1 0.015(3) 0.017(3) 0.028(3) -0.005(2) 0.003(2) -0.007(2)
C2 0.021(3) 0.017(2) 0.018(2) -0.007(2) -0.0003(19) -0.003(2)
C3 0.020(2) 0.031(3) 0.018(2) -0.012(2) 0.0012(19) -0.005(2)
C4 0.028(3) 0.039(3) 0.023(3) -0.020(3) -0.005(2) -0.005(3)
C5 0.034(3) 0.034(3) 0.020(2) -0.021(3) -0.005(2) -0.007(2)
C6 0.023(2) 0.018(2) 0.018(2) -0.009(2) -0.0027(19) -0.005(2)
C7 0.030(3) 0.023(3) 0.017(2) -0.016(3) 0.000(2) -0.008(2)
C8 0.036(3) 0.021(3) 0.009(2) -0.013(3) -0.005(2) -0.004(2)
C9 0.023(3) 0.028(3) 0.013(2) -0.014(2) -0.0002(19) -0.008(2)
C10 0.026(3) 0.032(3) 0.018(2) -0.010(2) -0.002(2) -0.009(2)
C11 0.022(3) 0.029(3) 0.021(3) -0.004(2) 0.001(2) -0.012(2)
C12 0.032(3) 0.021(3) 0.019(2) -0.005(2) -0.008(2) -0.006(2)
C13 0.031(3) 0.022(3) 0.012(2) -0.011(2) -0.0037(19) -0.0079(19)
C14 0.024(3) 0.019(3) 0.014(2) -0.013(2) -0.0023(19) -0.005(2)
C15 0.018(3) 0.022(3) 0.019(2) -0.010(2) 0.000(2) -0.006(2)
C16 0.023(2) 0.023(3) 0.016(2) -0.014(2) -0.0001(19) -0.003(2)
C17 0.031(3) 0.018(3) 0.024(3) -0.010(2) -0.008(2) -0.003(2)
C18 0.040(3) 0.023(3) 0.035(3) -0.012(3) -0.010(3) -0.010(2)
C19 0.033(3) 0.026(3) 0.020(2) -0.016(2) -0.007(2) -0.008(2)
C20 0.017(2) 0.019(2) 0.019(2) -0.007(2) -0.0017(19) -0.007(2)
C21 0.017(2) 0.027(3) 0.019(2) -0.011(2) -0.0014(19) -0.007(2)
C22 0.027(3) 0.025(3) 0.026(3) -0.011(2) 0.001(2) -0.003(2)
C23 0.033(3) 0.026(3) 0.032(3) -0.012(3) 0.003(2) -0.012(2)
C24 0.029(3) 0.032(3) 0.025(3) -0.015(3) 0.006(2) -0.014(2)
C25 0.022(3) 0.029(3) 0.026(3) -0.015(2) 0.006(2) -0.011(2)
C26 0.027(3) 0.036(3) 0.022(3) -0.018(3) 0.006(2) -0.016(2)
C27 0.029(3) 0.037(3) 0.015(2) -0.016(3) -0.001(2) -0.005(2)
C28 0.023(3) 0.025(3) 0.019(2) -0.013(2) -0.003(2) -0.004(2)
C29 0.026(3) 0.032(3) 0.023(3) -0.013(3) -0.004(2) -0.003(2)
C30 0.031(3) 0.018(3) 0.036(3) -0.009(2) -0.005(2) -0.005(2)
C31 0.030(3) 0.026(3) 0.024(3) -0.010(2) 0.002(2) -0.013(2)
C32 0.020(3) 0.027(3) 0.019(2) -0.011(2) -0.001(2) -0.007(2)
C33 0.024(3) 0.027(3) 0.019(2) -0.016(2) -0.002(2) -0.007(2)
C34 0.030(3) 0.021(3) 0.028(3) -0.006(2) 0.000(2) -0.010(2)
C35 0.033(3) 0.022(3) 0.024(3) -0.010(2) -0.001(2) 0.000(2)
C36 0.027(3) 0.028(3) 0.019(3) -0.010(2) -0.004(2) 0.002(2)
C37 0.021(3) 0.025(3) 0.024(3) -0.009(2) 0.000(2) -0.007(2)
C38 0.031(3) 0.031(3) 0.013(2) -0.011(3) -0.002(2) -0.003(2)
C39 0.030(3) 0.038(3) 0.022(3) -0.017(3) 0.001(2) -0.013(2)
C40 0.020(3) 0.030(3) 0.025(3) -0.012(2) -0.001(2) -0.011(2)
C41 0.028(3) 0.026(3) 0.038(3) -0.011(2) 0.004(2) -0.014(3)
C42 0.026(3) 0.020(3) 0.047(3) -0.008(2) -0.004(3) -0.006(3)
C43 0.024(3) 0.026(3) 0.029(3) -0.011(2) -0.003(2) -0.001(2)
C44 0.018(2) 0.025(3) 0.017(2) -0.010(2) 0.0005(19) -0.005(2)
C45 0.022(3) 0.030(3) 0.020(2) -0.014(2) 0.000(2) -0.006(2)
C46 0.046(4) 0.028(3) 0.025(3) -0.009(3) -0.006(3) 0.000(2)
C47 0.037(4) 0.042(4) 0.014(3) -0.012(3) -0.002(2) -0.002(3)
C48 0.031(3) 0.047(4) 0.021(3) -0.017(3) 0.002(2) -0.016(3)
C49 0.024(3) 0.037(3) 0.024(3) -0.016(3) 0.003(2) -0.016(2)
C50 0.023(3) 0.027(3) 0.029(3) -0.007(2) 0.000(2) -0.017(2)
C51 0.026(3) 0.021(3) 0.030(3) -0.008(2) -0.002(2) -0.011(2)
C52 0.025(3) 0.030(3) 0.025(3) -0.014(2) -0.002(2) -0.009(2)
C53 0.032(3) 0.026(3) 0.026(3) -0.014(3) -0.008(2) 0.000(2)
C54 0.031(3) 0.033(3) 0.019(2) -0.018(3) -0.004(2) -0.003(2)
C55 0.030(3) 0.034(3) 0.019(3) -0.017(3) 0.004(2) -0.011(2)
C56 0.019(2) 0.027(3) 0.019(2) -0.011(2) 0.001(2) -0.009(2)
C57 0.025(3) 0.029(3) 0.019(2) -0.013(2) 0.003(2) -0.009(2)
C58 0.044(3) 0.032(3) 0.035(3) -0.023(3) 0.005(3) -0.009(3)
C59 0.041(4) 0.070(5) 0.042(4) -0.034(4) 0.006(3) -0.028(3)
O1 0.0274(19) 0.0265(19) 0.0204(17) -0.0142(16) 0.0033(14) -0.0104(15)
O2 0.031(2) 0.043(2) 0.028(2) -0.018(2) 0.0092(17) -0.0211(19)
O3 0.041(2) 0.058(3) 0.034(2) -0.030(2) 0.0090(18) -0.033(2)
O4 0.0299(19) 0.0225(18) 0.0167(16) -0.0108(16) -0.0029(14) -0.0076(14)
O5 0.028(2) 0.0233(19) 0.0205(17) -0.0120(17) 0.0043(15) -0.0079(15)
O6 0.029(2) 0.036(2) 0.0180(18) -0.0179(19) 0.0040(15) -0.0045(16)
O7 0.035(2) 0.0182(18) 0.0184(17) -0.0110(17) -0.0005(15) -0.0025(14)
O8 0.0233(19) 0.0223(19) 0.0205(17) -0.0085(17) 0.0006(14) -0.0028(14)
O9 0.0236(18) 0.0159(17) 0.0204(17) -0.0075(15) -0.0049(14) -0.0032(14)
O10 0.031(2) 0.0187(19) 0.0239(19) -0.0076(17) -0.0105(16) 0.0004(15)
O11 0.027(2) 0.031(2) 0.0206(18) -0.0103(18) -0.0087(15) -0.0080(16)
O12 0.0256(19) 0.0220(18) 0.0216(17) -0.0085(16) -0.0068(14) -0.0036(14)
O13 0.052(3) 0.026(2) 0.0247(19) -0.0127(19) 0.0007(18) -0.0055(16)
O14 0.040(2) 0.0213(19) 0.035(2) -0.0134(18) -0.0141(17) -0.0036(16)
O15 0.035(2) 0.038(2) 0.0256(19) -0.0154(19) -0.0090(17) 0.0014(17)
O16 0.058(3) 0.028(2) 0.025(2) -0.003(2) 0.0015(19) -0.0096(18)
O17 0.035(2) 0.054(3) 0.031(2) -0.018(2) 0.0026(17) -0.021(2)
O18 0.034(2) 0.025(2) 0.030(2) -0.0073(18) 0.0042(17) -0.0099(17)
N1 0.0173(19) 0.017(2) 0.0138(18) -0.0063(17) 0.0002(15) -0.0022(15)
N2 0.024(2) 0.020(2) 0.0183(19) -0.0097(18) 0.0009(16) -0.0095(16)
N3 0.0168(19) 0.018(2) 0.0181(19) -0.0070(17) 0.0006(15) -0.0076(16)
N4 0.020(2) 0.021(2) 0.021(2) -0.0089(19) 0.0018(17) -0.0063(18)
N5 0.028(2) 0.024(2) 0.019(2) -0.011(2) -0.0001(18) -0.0082(18)
N6 0.023(2) 0.023(2) 0.017(2) -0.0074(19) -0.0015(17) -0.0042(18)
N7 0.024(2) 0.024(2) 0.019(2) -0.009(2) -0.0005(17) -0.0032(18)
N8 0.036(3) 0.026(2) 0.021(2) -0.013(2) -0.0019(19) -0.0062(19)
N9 0.025(2) 0.027(2) 0.019(2) -0.013(2) 0.0031(17) -0.0066(18)

loop_
_atom_type_symbol
_atom_type_description
_atom_type_scat_dispersion_real
_atom_type_scat_dispersion_imag
_atom_type_scat_source
C C 0.0033 0.0016 'International Tables Vol C Tables 4.2.6.8 and 6.1.1.4'
H H 0.0000 0.0000 'International Tables Vol C Tables 4.2.6.8 and 6.1.1.4'
N N 0.0061 0.0033 'International Tables Vol C Tables 4.2.6.8 and 6.1.1.4'
O O 0.0106 0.0060 'International Tables Vol C Tables 4.2.6.8 and 6.1.1.4'
Y Y -2.7962 3.5667 'International Tables Vol C Tables 4.2.6.8 and 6.1.1.4'
S S 0.1246 0.1234 'International Tables Vol C Tables 4.2.6.8 and 6.1.1.4'

loop_
_geom_angle_atom_site_label_1
_geom_angle_atom_site_label_2
_geom_angle_atom_site_label_3
_geom_angle
_geom_angle_publ_flag
O5 Y1 O9 80.12(11) y
O5 Y1 O8 129.11(11) ?
O9 Y1 O8 143.86(11) ?
O5 Y1 O12 87.24(11) ?
O9 Y1 O12 129.23(11) ?
O8 Y1 O12 78.83(11) y
O5 Y1 O1 146.72(11) ?
O9 Y1 O1 85.57(11) ?
O8 Y1 O1 77.80(11) y
O12 Y1 O1 78.82(11) y
O5 Y1 O4 77.91(11) y
O9 Y1 O4 78.84(11) y
O8 Y1 O4 86.76(11) ?
O12 Y1 O4 145.62(11) ?
O1 Y1 O4 128.50(11) ?
O5 Y1 N3 74.91(12) ?
O9 Y1 N3 64.97(11) ?
O8 Y1 N3 135.60(12) ?
O12 Y1 N3 64.26(12) ?
O1 Y1 N3 71.81(11) ?
O4 Y1 N3 137.61(12) ?
O5 Y1 N2 64.65(12) ?
O9 Y1 N2 137.89(12) ?
O8 Y1 N2 64.46(12) ?
O12 Y1 N2 73.53(12) ?
O1 Y1 N2 136.49(12) ?
O4 Y1 N2 72.09(12) ?
N3 Y1 N2 121.88(12) y
O5 Y1 N1 137.25(12) ?
O9 Y1 N1 74.06(11) ?
O8 Y1 N1 69.83(12) ?
O12 Y1 N1 135.39(11) ?
O1 Y1 N1 64.36(11) ?
O4 Y1 N1 64.18(12) ?
N3 Y1 N1 121.09(13) y
N2 Y1 N1 116.97(12) y
O13 S1 C59 106.4(3) ?
O13 S1 C58 105.0(3) ?
C59 S1 C58 98.2(3) ?
O2 C1 O1 126.5(5) ?
O2 C1 C2 118.4(4) ?
O1 C1 C2 115.1(4) ?
N1 C2 C3 121.5(4) ?
N1 C2 C1 114.7(4) ?
C3 C2 C1 123.8(4) ?
C2 C3 C4 118.5(5) ?
C2 C3 H3 120.7 ?
C4 C3 H3 120.7 ?
C5 C4 C3 119.8(5) ?
C5 C4 H4 120.1 ?
C3 C4 H4 120.1 ?
C4 C5 C6 118.3(4) ?
C4 C5 H5 120.9 ?
C6 C5 H5 120.9 ?
N1 C6 C5 122.1(4) ?
N1 C6 C7 114.6(4) ?
C5 C6 C7 123.3(4) ?
O3 C7 O4 125.5(5) ?
O3 C7 C6 119.1(4) ?
O4 C7 C6 115.4(4) ?
O6 C8 O5 128.2(5) ?
O6 C8 C9 117.1(5) ?
O5 C8 C9 114.7(4) ?
N2 C9 C10 121.4(5) ?
N2 C9 C8 113.8(4) ?
C10 C9 C8 124.7(4) ?
C11 C10 C9 118.4(5) ?
C11 C10 H10 120.8 ?
C9 C10 H10 120.8 ?
C12 C11 C10 119.5(5) ?
C12 C11 H11 120.2 ?
C10 C11 H11 120.2 ?
C13 C12 C11 119.0(5) ?
C13 C12 H12 120.5 ?
C11 C12 H12 120.5 ?
N2 C13 C12 121.2(5) ?
N2 C13 C14 113.9(4) ?
C12 C13 C14 124.9(4) ?
O7 C14 O8 126.4(4) ?
O7 C14 C13 118.1(4) ?
O8 C14 C13 115.5(4) ?
O10 C15 O9 126.7(4) ?
O10 C15 C16 118.0(4) ?
O9 C15 C16 115.3(4) ?
N3 C16 C17 121.6(4) ?
N3 C16 C15 114.1(4) ?
C17 C16 C15 124.3(4) ?
C16 C17 C18 118.7(4) ?
C16 C17 H17 120.7 ?
C18 C17 H17 120.7 ?
C19 C18 C17 119.2(5) ?
C19 C18 H18 120.4 ?
C17 C18 H18 120.4 ?
C18 C19 C20 118.8(4) ?
C18 C19 H19 120.6 ?
C20 C19 H19 120.6 ?
N3 C20 C19 121.8(4) ?
N3 C20 C21 113.9(4) ?
C19 C20 C21 124.3(4) ?
O11 C21 O12 126.5(5) ?
O11 C21 C20 118.3(4) ?
O12 C21 C20 115.1(4) ?
N4 C22 C23 119.9(5) ?
N4 C22 H22 120.0 ?
C23 C22 H22 120.0 ?
C24 C23 C22 120.4(5) ?
C24 C23 H23 119.8 ?
C22 C23 H23 119.8 ?
C23 C24 C25 120.1(5) ?
C23 C24 H24 119.9 ?
C25 C24 H24 119.9 ?
C24 C25 C33 117.4(5) ?
C24 C25 C26 123.7(5) ?
C33 C25 C26 118.9(5) ?
C27 C26 C25 121.0(5) ?
C27 C26 H26 119.5 ?
C25 C26 H26 119.5 ?
C26 C27 C28 120.7(5) ?
C26 C27 H27 119.7 ?
C28 C27 H27 119.7 ?
C32 C28 C29 117.8(5) ?
C32 C28 C27 119.8(5) ?
C29 C28 C27 122.4(5) ?
C30 C29 C28 118.4(5) ?
C30 C29 H29 120.8 ?
C28 C29 H29 120.8 ?
C29 C30 C31 119.3(5) ?
C29 C30 H30 120.3 ?
C31 C30 H30 120.3 ?
N5 C31 C30 123.9(5) ?
N5 C31 H31 118.1 ?
C30 C31 H31 118.1 ?
N5 C32 C28 124.3(5) ?
N5 C32 C33 116.6(4) ?
C28 C32 C33 119.1(5) ?
N4 C33 C25 119.3(5) ?
N4 C33 C32 120.2(4) ?
C25 C33 C32 120.5(5) ?
N6 C34 C35 119.8(5) ?
N6 C34 H34 120.1 ?
C35 C34 H34 120.1 ?
C36 C35 C34 119.7(5) ?
C36 C35 H35 120.2 ?
C34 C35 H35 120.2 ?
C35 C36 C37 120.8(5) ?
C35 C36 H36 119.6 ?
C37 C36 H36 119.6 ?
C36 C37 C45 117.1(5) ?
C36 C37 C38 123.6(5) ?
C45 C37 C38 119.3(5) ?
C39 C38 C37 121.3(4) ?
C39 C38 H38 119.4 ?
C37 C38 H38 119.4 ?
C38 C39 C40 120.3(5) ?
C38 C39 H39 119.8 ?
C40 C39 H39 119.8 ?
C44 C40 C41 116.9(5) ?
C44 C40 C39 120.9(5) ?
C41 C40 C39 122.2(5) ?
C42 C41 C40 119.6(5) ?
C42 C41 H41 120.2 ?
C40 C41 H41 120.2 ?
C41 C42 C43 119.3(5) ?
C41 C42 H42 120.3 ?
C43 C42 H42 120.3 ?
N7 C43 C42 123.7(5) ?
N7 C43 H43 118.1 ?
C42 C43 H43 118.1 ?
N7 C44 C40 124.1(5) ?
N7 C44 C45 117.7(4) ?
C40 C44 C45 118.2(4) ?
N6 C45 C37 119.6(5) ?
N6 C45 C44 120.5(4) ?
C37 C45 C44 119.9(4) ?
N8 C46 C47 124.0(5) ?
N8 C46 H46 118.0 ?
C47 C46 H46 118.0 ?
C48 C47 C46 118.8(5) ?
C48 C47 H47 120.6 ?
C46 C47 H47 120.6 ?
C47 C48 C49 119.9(5) ?
C47 C48 H48 120.1 ?
C49 C48 H48 120.1 ?
C57 C49 C48 115.9(5) ?
C57 C49 C50 120.2(5) ?
C48 C49 C50 123.9(5) ?
C51 C50 C49 120.1(5) ?
C51 C50 H50 120.0 ?
C49 C50 H50 120.0 ?
C50 C51 C52 122.3(5) ?
C50 C51 H51 118.9 ?
C52 C51 H51 118.9 ?
C56 C52 C53 117.8(5) ?
C56 C52 C51 118.6(4) ?
C53 C52 C51 123.6(5) ?
C54 C53 C52 119.7(5) ?
C54 C53 H53 120.1 ?
C52 C53 H53 120.1 ?
C53 C54 C55 119.9(5) ?
C53 C54 H54 120.0 ?
C55 C54 H54 120.0 ?
N9 C55 C54 120.5(5) ?
N9 C55 H55 119.7 ?
C54 C55 H55 119.7 ?
N9 C56 C52 120.2(4) ?
N9 C56 C57 119.2(5) ?
C52 C56 C57 120.6(4) ?
N8 C57 C49 124.3(5) ?
N8 C57 C56 117.5(4) ?
C49 C57 C56 118.2(5) ?
S1 C58 H58A 109.5 ?
S1 C58 H58B 109.5 ?
H58A C58 H58B 109.5 ?
S1 C58 H58C 109.5 ?
H58A C58 H58C 109.5 ?
H58B C58 H58C 109.5 ?
S1 C59 H59A 109.5 ?
S1 C59 H59B 109.5 ?
H59A C59 H59B 109.5 ?
S1 C59 H59C 109.5 ?
H59A C59 H59C 109.5 ?
H59B C59 H59C 109.5 ?
C1 O1 Y1 125.6(3) ?
C7 O4 Y1 125.4(3) ?
C8 O5 Y1 126.9(3) ?
C14 O8 Y1 126.2(3) ?
C15 O9 Y1 125.9(3) ?
C21 O12 Y1 125.8(3) ?
H14A O14 H14B 102.1 ?
H15A O15 H15B 90.8 ?
H16A O16 H16B 105.2 ?
H17A O17 H17B 113.6 ?
H18A O18 H18B 118.2 ?
C6 N1 C2 119.7(4) ?
C6 N1 Y1 120.4(3) ?
C2 N1 Y1 119.9(3) ?
C9 N2 C13 120.4(4) ?
C9 N2 Y1 119.8(3) ?
C13 N2 Y1 119.8(3) ?
C20 N3 C16 120.0(4) ?
C20 N3 Y1 120.7(3) ?
C16 N3 Y1 119.4(3) ?
C22 N4 C33 122.6(5) ?
C22 N4 H4A 116.8 ?
C33 N4 H4A 119.6 ?
C31 N5 C32 116.2(4) ?
C34 N6 C45 123.1(4) ?
C34 N6 H6A 118.6 ?
C45 N6 H6A 118.1 ?
C43 N7 C44 116.3(4) ?
C46 N8 C57 117.1(5) ?
C55 N9 C56 121.8(5) ?
C55 N9 H9 118.2 ?
C56 N9 H9 119.3 ?

loop_
_geom_bond_atom_site_label_1
_geom_bond_atom_site_label_2
_geom_bond_distance
_geom_bond_publ_flag
Y1 O5 2.362(3) y
Y1 O9 2.374(3) y
Y1 O8 2.386(3) y
Y1 O12 2.398(3) y
Y1 O1 2.415(3) y
Y1 O4 2.421(3) y
Y1 N3 2.481(4) y
Y1 N2 2.490(4) y
Y1 N1 2.500(4) y
S1 O13 1.513(4) ?
S1 C59 1.774(6) ?
S1 C58 1.786(5) ?
C1 O2 1.244(6) ?
C1 O1 1.263(6) ?
C1 C2 1.520(7) ?
C2 N1 1.339(6) ?
C2 C3 1.384(6) ?
C3 C4 1.394(7) ?
C3 H3 0.9500 ?
C4 C5 1.369(7) ?
C4 H4 0.9500 ?
C5 C6 1.392(7) ?
C5 H5 0.9500 ?
C6 N1 1.333(6) ?
C6 C7 1.516(7) ?
C7 O3 1.240(6) ?
C7 O4 1.269(6) ?
C8 O6 1.233(6) ?
C8 O5 1.261(6) ?
C8 C9 1.530(7) ?
C9 N2 1.332(6) ?
C9 C10 1.394(7) ?
C10 C11 1.390(7) ?
C10 H10 0.9500 ?
C11 C12 1.387(7) ?
C11 H11 0.9500 ?
C12 C13 1.381(7) ?
C12 H12 0.9500 ?
C13 N2 1.348(6) ?
C13 C14 1.511(7) ?
C14 O7 1.243(5) ?
C14 O8 1.260(6) ?
C15 O10 1.247(6) ?
C15 O9 1.255(6) ?
C15 C16 1.522(6) ?
C16 N3 1.341(6) ?
C16 C17 1.387(6) ?
C17 C18 1.403(7) ?
C17 H17 0.9500 ?
C18 C19 1.379(7) ?
C18 H18 0.9500 ?
C19 C20 1.395(6) ?
C19 H19 0.9500 ?
C20 N3 1.336(6) ?
C20 C21 1.516(7) ?
C21 O11 1.242(6) ?
C21 O12 1.264(6) ?
C22 N4 1.335(6) ?
C22 C23 1.371(7) ?
C22 H22 0.9500 ?
C23 C24 1.364(7) ?
C23 H23 0.9500 ?
C24 C25 1.410(7) ?
C24 H24 0.9500 ?
C25 C33 1.417(7) ?
C25 C26 1.432(7) ?
C26 C27 1.357(8) ?
C26 H26 0.9500 ?
C27 C28 1.453(7) ?
C27 H27 0.9500 ?
C28 C32 1.396(7) ?
C28 C29 1.398(7) ?
C29 C30 1.370(7) ?
C29 H29 0.9500 ?
C30 C31 1.401(7) ?
C30 H30 0.9500 ?
C31 N5 1.325(6) ?
C31 H31 0.9500 ?
C32 N5 1.350(6) ?
C32 C33 1.438(7) ?
C33 N4 1.348(6) ?
C34 N6 1.331(6) ?
C34 C35 1.384(7) ?
C34 H34 0.9500 ?
C35 C36 1.362(7) ?
C35 H35 0.9500 ?
C36 C37 1.410(7) ?
C36 H36 0.9500 ?
C37 C45 1.411(7) ?
C37 C38 1.425(7) ?
C38 C39 1.355(7) ?
C38 H38 0.9500 ?
C39 C40 1.428(7) ?
C39 H39 0.9500 ?
C40 C44 1.401(7) ?
C40 C41 1.411(7) ?
C41 C42 1.349(8) ?
C41 H41 0.9500 ?
C42 C43 1.407(8) ?
C42 H42 0.9500 ?
C43 N7 1.328(6) ?
C43 H43 0.9500 ?
C44 N7 1.360(6) ?
C44 C45 1.449(7) ?
C45 N6 1.345(6) ?
C46 N8 1.316(6) ?
C46 C47 1.400(8) ?
C46 H46 0.9500 ?
C47 C48 1.363(8) ?
C47 H47 0.9500 ?
C48 C49 1.414(7) ?
C48 H48 0.9500 ?
C49 C57 1.411(7) ?
C49 C50 1.434(7) ?
C50 C51 1.346(7) ?
C50 H50 0.9500 ?
C51 C52 1.425(7) ?
C51 H51 0.9500 ?
C52 C56 1.399(7) ?
C52 C53 1.414(7) ?
C53 C54 1.366(7) ?
C53 H53 0.9500 ?
C54 C55 1.383(7) ?
C54 H54 0.9500 ?
C55 N9 1.328(6) ?
C55 H55 0.9500 ?
C56 N9 1.356(6) ?
C56 C57 1.445(7) ?
C57 N8 1.348(6) ?
C58 H58A 0.9800 ?
C58 H58B 0.9800 ?
C58 H58C 0.9800 ?
C59 H59A 0.9800 ?
C59 H59B 0.9800 ?
C59 H59C 0.9800 ?
O14 H14A 0.9499 ?
O14 H14B 0.9500 ?
O15 H15A 0.9501 ?
O15 H15B 0.9501 ?
O16 H16A 0.9499 ?
O16 H16B 0.9501 ?
O17 H17A 0.9500 ?
O17 H17B 0.9499 ?
O18 H18A 0.9499 ?
O18 H18B 0.9502 ?
N4 H4A 0.9499 ?
N6 H6A 0.9501 ?
N9 H9 0.9500 ?

loop_
_geom_hbond_atom_site_label_D
_geom_hbond_atom_site_label_H
_geom_hbond_atom_site_label_A
_geom_hbond_site_symmetry_A
_geom_hbond_distance_DH
_geom_hbond_distance_HA
_geom_hbond_distance_DA
_geom_hbond_angle_DHA
O14 H14A O10 1_655 0.95 1.84 2.734(5) 156.0
O14 H14B O3 1_645 0.95 1.82 2.757(5) 169.3
O15 H15A O11 1_655 0.95 2.02 2.854(5) 146.2
O15 H15B O2 . 0.95 1.89 2.824(5) 165.8
O16 H16A O17 1_545 0.95 1.73 2.678(5) 174.6
O16 H16B O15 1_546 0.95 1.84 2.769(5) 165.2
O17 H17A O14 1_465 0.95 1.91 2.859(5) 179.9
O17 H17B O18 1_565 0.95 2.03 2.804(5) 137.6
O17 H17B O6 1_655 0.95 2.60 3.192(5) 120.6
O18 H18A O13 . 0.95 1.85 2.789(5) 169.3
O18 H18A S1 . 0.95 2.77 3.650(4) 154.6
O18 H18B O4 1_645 0.95 1.90 2.849(5) 176.8
N4 H4A O7 . 0.95 1.88 2.680(5) 139.7
N6 H6A O13 . 0.95 1.84 2.673(5) 145.5
N9 H9 O16 . 0.95 1.69 2.612(6) 161.4
C3 H3 O11 1_655 0.95 2.49 3.319(7) 146
C5 H5 O6 1_655 0.95 2.59 3.277(8) 129
C22 H22 O8 . 0.95 2.33 3.056(6) 132
C29 H29 O6 1_564 0.95 2.51 3.380(7) 152
C31 H31 O11 1_565 0.95 2.41 3.357(7) 174
C34 H34 O18 . 0.95 2.53 3.446(7) 162
C36 H36 O12 1_646 0.95 2.46 3.384(6) 164
C39 H39 O2 1_556 0.95 2.54 3.438(7) 159
C42 H42 O14 1_465 0.95 2.36 3.247(7) 155
C54 H54 O9 . 0.95 2.44 3.275(6) 146
C55 H55 O10 . 0.95 2.40 3.244(7) 147
C59 H59A O10 . 0.98 2.55 3.381(9) 143
C58 H58C 'Cg1 (N3,C16-C20)' 1_655 0.98 2.84 3.424(7) 119

loop_
_geom_torsion_atom_site_label_1
_geom_torsion_atom_site_label_2
_geom_torsion_atom_site_label_3
_geom_torsion_atom_site_label_4
_geom_torsion
O2 C1 C2 N1 172.6(4)
O1 C1 C2 N1 -5.4(6)
O2 C1 C2 C3 -5.0(8)
O1 C1 C2 C3 176.9(5)
N1 C2 C3 C4 -2.0(7)
C1 C2 C3 C4 175.5(5)
C2 C3 C4 C5 1.2(7)
C3 C4 C5 C6 0.5(7)
C4 C5 C6 N1 -1.4(7)
C4 C5 C6 C7 179.4(5)
N1 C6 C7 O3 -179.5(5)
C5 C6 C7 O3 -0.2(7)
N1 C6 C7 O4 0.6(6)
C5 C6 C7 O4 179.8(5)
O6 C8 C9 N2 177.3(4)
O5 C8 C9 N2 -3.0(6)
O6 C8 C9 C10 -4.1(7)
O5 C8 C9 C10 175.6(4)
N2 C9 C10 C11 -1.2(7)
C8 C9 C10 C11 -179.8(4)
C9 C10 C11 C12 -0.9(7)
C10 C11 C12 C13 1.8(7)
C11 C12 C13 N2 -0.6(7)
C11 C12 C13 C14 177.4(4)
N2 C13 C14 O7 177.0(4)
C12 C13 C14 O7 -1.2(7)
N2 C13 C14 O8 -1.9(6)
C12 C13 C14 O8 179.9(4)
O10 C15 C16 N3 175.4(4)
O9 C15 C16 N3 -4.2(6)
O10 C15 C16 C17 -4.1(7)
O9 C15 C16 C17 176.3(4)
N3 C16 C17 C18 0.6(7)
C15 C16 C17 C18 -179.9(5)
C16 C17 C18 C19 1.2(8)
C17 C18 C19 C20 -2.8(8)
C18 C19 C20 N3 2.6(8)
C18 C19 C20 C21 -178.5(5)
N3 C20 C21 O11 176.7(4)
C19 C20 C21 O11 -2.2(7)
N3 C20 C21 O12 -4.2(6)
C19 C20 C21 O12 176.9(5)
N4 C22 C23 C24 -0.2(8)
C22 C23 C24 C25 0.1(8)
C23 C24 C25 C33 2.5(7)
C23 C24 C25 C26 -178.6(5)
C24 C25 C26 C27 -178.2(5)
C33 C25 C26 C27 0.7(7)
C25 C26 C27 C28 0.7(8)
C26 C27 C28 C32 -0.4(7)
C26 C27 C28 C29 178.7(5)
C32 C28 C29 C30 0.3(7)
C27 C28 C29 C30 -178.8(5)
C28 C29 C30 C31 1.8(7)
C29 C30 C31 N5 -2.1(8)
C29 C28 C32 N5 -2.4(7)
C27 C28 C32 N5 176.7(5)
C29 C28 C32 C33 179.5(4)
C27 C28 C32 C33 -1.4(7)
C24 C25 C33 N4 -5.1(7)
C26 C25 C33 N4 175.9(4)
C24 C25 C33 C32 176.4(4)
C26 C25 C33 C32 -2.5(7)
N5 C32 C33 N4 6.2(7)
C28 C32 C33 N4 -175.6(4)
N5 C32 C33 C25 -175.4(4)
C28 C32 C33 C25 2.9(7)
N6 C34 C35 C36 -1.9(8)
C34 C35 C36 C37 1.6(8)
C35 C36 C37 C45 -0.1(7)
C35 C36 C37 C38 179.8(5)
C36 C37 C38 C39 178.5(5)
C45 C37 C38 C39 -1.6(8)
C37 C38 C39 C40 2.0(8)
C38 C39 C40 C44 1.3(7)
C38 C39 C40 C41 178.6(5)
C44 C40 C41 C42 -0.7(7)
C39 C40 C41 C42 -178.1(5)
C40 C41 C42 C43 2.2(8)
C41 C42 C43 N7 -3.2(8)
C41 C40 C44 N7 -0.1(7)
C39 C40 C44 N7 177.3(5)
C41 C40 C44 C45 177.8(4)
C39 C40 C44 C45 -4.8(7)
C36 C37 C45 N6 -1.0(7)
C38 C37 C45 N6 179.0(4)
C36 C37 C45 C44 178.0(4)
C38 C37 C45 C44 -2.0(7)
N7 C44 C45 N6 2.1(7)
C40 C44 C45 N6 -175.9(4)
N7 C44 C45 C37 -176.9(4)
C40 C44 C45 C37 5.1(7)
N8 C46 C47 C48 0.9(10)
C46 C47 C48 C49 -0.3(9)
C47 C48 C49 C57 -1.2(7)
C47 C48 C49 C50 179.7(5)
C57 C49 C50 C51 -0.1(7)
C48 C49 C50 C51 179.0(5)
C49 C50 C51 C52 -0.3(8)
C50 C51 C52 C56 -0.6(8)
C50 C51 C52 C53 -179.3(5)
C56 C52 C53 C54 2.0(7)
C51 C52 C53 C54 -179.4(5)
C52 C53 C54 C55 -3.5(8)
C53 C54 C55 N9 3.0(8)
C53 C52 C56 N9 0.1(7)
C51 C52 C56 N9 -178.6(4)
C53 C52 C56 C57 -179.4(4)
C51 C52 C56 C57 1.9(7)
C48 C49 C57 N8 2.4(7)
C50 C49 C57 N8 -178.4(4)
C48 C49 C57 C56 -177.8(4)
C50 C49 C57 C56 1.3(7)
N9 C56 C57 N8 -2.0(7)
C52 C56 C57 N8 177.6(4)
N9 C56 C57 C49 178.2(4)
C52 C56 C57 C49 -2.2(7)
O2 C1 O1 Y1 -169.9(4)
C2 C1 O1 Y1 7.9(6)
O5 Y1 O1 C1 -144.4(4)
O9 Y1 O1 C1 -79.9(4)
O8 Y1 O1 C1 67.8(4)
O12 Y1 O1 C1 148.6(4)
O4 Y1 O1 C1 -8.0(4)
N3 Y1 O1 C1 -145.0(4)
N2 Y1 O1 C1 97.5(4)
N1 Y1 O1 C1 -5.5(4)
O3 C7 O4 Y1 176.5(4)
C6 C7 O4 Y1 -3.5(6)
O5 Y1 O4 C7 163.1(4)
O9 Y1 O4 C7 81.0(4)
O8 Y1 O4 C7 -65.7(4)
O12 Y1 O4 C7 -130.5(4)
O1 Y1 O4 C7 5.9(4)
N3 Y1 O4 C7 112.1(4)
N2 Y1 O4 C7 -129.9(4)
N1 Y1 O4 C7 3.4(4)
O6 C8 O5 Y1 -176.2(4)
C9 C8 O5 Y1 4.1(6)
O9 Y1 O5 C8 153.6(4)
O8 Y1 O5 C8 -2.6(4)
O12 Y1 O5 C8 -75.8(4)
O1 Y1 O5 C8 -140.5(4)
O4 Y1 O5 C8 73.0(4)
N3 Y1 O5 C8 -139.9(4)
N2 Y1 O5 C8 -2.7(4)
N1 Y1 O5 C8 100.4(4)
O7 C14 O8 Y1 -176.1(3)
C13 C14 O8 Y1 2.6(5)
O5 Y1 O8 C14 -1.9(4)
O9 Y1 O8 C14 -139.5(3)
O12 Y1 O8 C14 75.2(4)
O1 Y1 O8 C14 156.0(4)
O4 Y1 O8 C14 -73.4(4)
N3 Y1 O8 C14 108.7(4)
N2 Y1 O8 C14 -1.7(3)
N1 Y1 O8 C14 -137.1(4)
O10 C15 O9 Y1 -172.5(4)
C16 C15 O9 Y1 7.1(6)
O5 Y1 O9 C15 72.6(4)
O8 Y1 O9 C15 -139.5(3)
O12 Y1 O9 C15 -5.6(4)
O1 Y1 O9 C15 -77.3(4)
O4 Y1 O9 C15 152.1(4)
N3 Y1 O9 C15 -5.3(4)
N2 Y1 O9 C15 105.4(4)
N1 Y1 O9 C15 -141.8(4)
O11 C21 O12 Y1 -173.9(4)
C20 C21 O12 Y1 7.1(6)
O5 Y1 O12 C21 -79.9(4)
O9 Y1 O12 C21 -5.0(4)
O8 Y1 O12 C21 149.4(4)
O1 Y1 O12 C21 69.8(4)
O4 Y1 O12 C21 -143.6(3)
N3 Y1 O12 C21 -5.3(4)
N2 Y1 O12 C21 -144.2(4)
N1 Y1 O12 C21 103.8(4)
C5 C6 N1 C2 0.6(7)
C7 C6 N1 C2 179.9(4)
C5 C6 N1 Y1 -176.9(4)
C7 C6 N1 Y1 2.3(5)
C3 C2 N1 C6 1.2(7)
C1 C2 N1 C6 -176.6(4)
C3 C2 N1 Y1 178.7(3)
C1 C2 N1 Y1 1.0(5)
O5 Y1 N1 C6 -32.8(4)
O9 Y1 N1 C6 -87.9(3)
O8 Y1 N1 C6 93.5(3)
O12 Y1 N1 C6 141.7(3)
O1 Y1 N1 C6 179.3(4)
O4 Y1 N1 C6 -2.8(3)
N3 Y1 N1 C6 -134.6(3)
N2 Y1 N1 C6 48.1(4)
O5 Y1 N1 C2 149.7(3)
O9 Y1 N1 C2 94.5(3)
O8 Y1 N1 C2 -84.0(3)
O12 Y1 N1 C2 -35.8(4)
O1 Y1 N1 C2 1.8(3)
O4 Y1 N1 C2 179.6(4)
N3 Y1 N1 C2 47.9(4)
N2 Y1 N1 C2 -129.4(3)
C10 C9 N2 C13 2.5(7)
C8 C9 N2 C13 -178.8(4)
C10 C9 N2 Y1 -177.8(3)
C8 C9 N2 Y1 0.8(5)
C12 C13 N2 C9 -1.6(7)
C14 C13 N2 C9 -179.8(4)
C12 C13 N2 Y1 178.7(3)
C14 C13 N2 Y1 0.5(5)
O5 Y1 N2 C9 0.7(3)
O9 Y1 N2 C9 -35.5(4)
O8 Y1 N2 C9 -179.2(4)
O12 Y1 N2 C9 95.5(3)
O1 Y1 N2 C9 148.3(3)
O4 Y1 N2 C9 -84.1(3)
N3 Y1 N2 C9 51.3(4)
N1 Y1 N2 C9 -131.5(3)
O5 Y1 N2 C13 -179.7(4)
O9 Y1 N2 C13 144.2(3)
O8 Y1 N2 C13 0.4(3)
O12 Y1 N2 C13 -84.8(3)
O1 Y1 N2 C13 -32.0(4)
O4 Y1 N2 C13 95.5(3)
N3 Y1 N2 C13 -129.0(3)
N1 Y1 N2 C13 48.2(4)
C19 C20 N3 C16 -0.8(7)
C21 C20 N3 C16 -179.7(4)
C19 C20 N3 Y1 178.8(3)
C21 C20 N3 Y1 -0.1(5)
C17 C16 N3 C20 -0.8(7)
C15 C16 N3 C20 179.6(4)
C17 C16 N3 Y1 179.5(3)
C15 C16 N3 Y1 0.0(5)
O5 Y1 N3 C20 96.6(3)
O9 Y1 N3 C20 -177.4(4)
O8 Y1 N3 C20 -34.6(4)
O12 Y1 N3 C20 2.3(3)
O1 Y1 N3 C20 -83.8(3)
O4 Y1 N3 C20 148.5(3)
N2 Y1 N3 C20 50.2(4)
N1 Y1 N3 C20 -126.9(3)
O5 Y1 N3 C16 -83.7(3)
O9 Y1 N3 C16 2.2(3)
O8 Y1 N3 C16 145.1(3)
O12 Y1 N3 C16 -178.0(4)
O1 Y1 N3 C16 95.9(3)
O4 Y1 N3 C16 -31.8(4)
N2 Y1 N3 C16 -130.1(3)
N1 Y1 N3 C16 52.8(4)
C23 C22 N4 C33 -2.5(7)
C25 C33 N4 C22 5.3(7)
C32 C33 N4 C22 -176.3(4)
C30 C31 N5 C32 0.0(7)
C28 C32 N5 C31 2.2(7)
C33 C32 N5 C31 -179.6(4)
C35 C34 N6 C45 0.7(8)
C37 C45 N6 C34 0.7(7)
C44 C45 N6 C34 -178.2(5)
C42 C43 N7 C44 2.3(7)
C40 C44 N7 C43 -0.7(7)
C45 C44 N7 C43 -178.6(4)
C47 C46 N8 C57 0.3(9)
C49 C57 N8 C46 -2.0(8)
C56 C57 N8 C46 178.3(5)
C54 C55 N9 C56 -0.9(7)
C52 C56 N9 C55 -0.7(7)
C57 C56 N9 C55 178.9(4)
